data_1515822
loop_
_publ_author_name
'Casitas, Alicia'
'King, Amanda E.'
'Parella, Teodor'
'Costas, Miquel'
'Stahl, Shannon S.'
'Ribas, Xavi'

_publ_section_title
;
 Direct observation of CuI/CuIII redox steps relevant to Ullmann-type
 coupling reactions
;
_journal_issue 3
_journal_name_full 'Chemical Science'
_journal_page_first 326
_journal_paper_doi 10.1039/c0sc00245c
_journal_volume 1
_journal_year 2010
_chemical_formula_moiety 'C15 H24 Br Cu N3, Br'
_chemical_formula_sum 'C15 H24 Br2 Cu N3'
_chemical_formula_weight 469.73
_chemical_name_systematic
;
?
;
_space_group_IT_number 29
_symmetry_cell_setting orthorhombic
_symmetry_space_group_name_Hall 'P 2c -2ac'
_symmetry_space_group_name_H-M 'P c a 21'
_atom_sites_solution_hydrogens geom
_atom_sites_solution_primary direct
_atom_sites_solution_secondary difmap
_audit_creation_method SHELXL-97
_cell_angle_alpha 90.00
_cell_angle_beta 90.00
_cell_angle_gamma 90.00
_cell_formula_units_Z 4
_cell_length_a 12.3103(14)
_cell_length_b 15.3429(17)
_cell_length_c 9.6916(11)
_cell_measurement_temperature 300(2)
_cell_volume 1830.5(4)
_computing_cell_refinement 'BRUKER SMART'
_computing_data_collection 'BRUKER SMART'
_computing_data_reduction 'BRUKER SAINT+'
_computing_structure_refinement 'SHELXL-97 (Sheldrick, 1997)'
_computing_structure_solution 'SHELXS-97 (Sheldrick, 1990)'
_diffrn_ambient_temperature 300(2)
_diffrn_measured_fraction_theta_full 0.999
_diffrn_measured_fraction_theta_max 0.999
_diffrn_measurement_device_type ccd
_diffrn_measurement_method 'phi and omega scans'
_diffrn_radiation_monochromator graphite
_diffrn_radiation_source 'fine-focus sealed tube'
_diffrn_radiation_type MoK\a
_diffrn_radiation_wavelength 0.71073
_diffrn_reflns_av_R_equivalents 0.0395
_diffrn_reflns_av_sigmaI/netI 0.0354
_diffrn_reflns_limit_h_max 16
_diffrn_reflns_limit_h_min -16
_diffrn_reflns_limit_k_max 20
_diffrn_reflns_limit_k_min -20
_diffrn_reflns_limit_l_max 12
_diffrn_reflns_limit_l_min -12
_diffrn_reflns_number 27574
_diffrn_reflns_theta_full 28.27
_diffrn_reflns_theta_max 28.27
_diffrn_reflns_theta_min 2.12
_exptl_absorpt_coefficient_mu 5.556
_exptl_absorpt_correction_T_max 1.0
_exptl_absorpt_correction_T_min 0.678726
_exptl_absorpt_correction_type empirical
_exptl_absorpt_process_details
;
SADABS Version 2.1 2001 Bruker-Nonius
Blessing, Acta Cryst. (1995) A51 33-38
;
_exptl_crystal_colour orange
_exptl_crystal_density_diffrn 1.704
_exptl_crystal_density_method 'not measured'
_exptl_crystal_description needle
_exptl_crystal_F_000 936
_exptl_crystal_size_max 0.4
_exptl_crystal_size_mid 0.15
_exptl_crystal_size_min 0.08
_refine_diff_density_max 0.407
_refine_diff_density_min -0.304
_refine_diff_density_rms 0.056
_refine_ls_abs_structure_details 'Flack H D (1983), Acta Cryst. A39, 876-881'
_refine_ls_abs_structure_Flack 0.008(9)
_refine_ls_extinction_method none
_refine_ls_goodness_of_fit_ref 1.021
_refine_ls_hydrogen_treatment constr
_refine_ls_matrix_type full
_refine_ls_number_parameters 191
_refine_ls_number_reflns 4524
_refine_ls_number_restraints 1
_refine_ls_restrained_S_all 1.021
_refine_ls_R_factor_all 0.0374
_refine_ls_R_factor_gt 0.0266
_refine_ls_shift/su_max 0.001
_refine_ls_shift/su_mean 0.000
_refine_ls_structure_factor_coef Fsqd
_refine_ls_weighting_details 'calc w=1/[\s^2^(Fo^2^)+(0.0257P)^2^+0.0000P] where P=(Fo^2^+2Fc^2^)/3'
_refine_ls_weighting_scheme calc
_refine_ls_wR_factor_gt 0.0547
_refine_ls_wR_factor_ref 0.0576
_reflns_number_gt 3771
_reflns_number_total 4524
_reflns_threshold_expression >2sigma(I)
_cod_data_source_file c0sc00245c.txt
_cod_data_source_block acml2p112
_cod_original_sg_symbol_H-M Pca21
_cod_database_code 1515822

loop_
_symmetry_equiv_pos_as_xyz
'x, y, z'
'-x, -y, z+1/2'
'x+1/2, -y, z'
'-x+1/2, y, z+1/2'

loop_
_atom_site_label
_atom_site_type_symbol
_atom_site_fract_x
_atom_site_fract_y
_atom_site_fract_z
_atom_site_U_iso_or_equiv
_atom_site_adp_type
_atom_site_occupancy
_atom_site_symmetry_multiplicity
_atom_site_calc_flag
_atom_site_refinement_flags
Br1 Br 0.67236(2) 0.678126(19) 1.06860(4) 0.05191(9) Uani 1 1 d .
Cu1 Cu 0.49305(2) 0.752028(19) 0.98857(5) 0.03193(7) Uani 1 1 d .
C1 C 0.4290(2) 0.64389(16) 0.9332(3) 0.0386(6) Uani 1 1 d .
C2 C 0.4545(2) 0.6138(2) 0.8037(3) 0.0442(7) Uani 1 1 d .
N1 N 0.5281(2) 0.75783(14) 0.7900(3) 0.0386(5) Uani 1 1 d .
H1B H 0.4711 0.7857 0.7496 0.046 Uiso 1 1 d R
Br2 Br 0.17040(3) 0.85732(2) 0.13153(4) 0.05652(10) Uani 1 1 d .
C3 C 0.4099(3) 0.5337(2) 0.7653(4) 0.0536(8) Uani 1 1 d .
H3A H 0.4243 0.5104 0.6787 0.064 Uiso 1 1 calc R
N2 N 0.53485(18) 0.87676(14) 1.0358(2) 0.0364(5) Uani 1 1 d .
C4 C 0.3439(3) 0.4892(2) 0.8580(5) 0.0624(10) Uani 1 1 d .
H4A H 0.3141 0.4359 0.8319 0.075 Uiso 1 1 calc R
N3 N 0.3985(2) 0.73557(14) 1.1510(3) 0.0389(5) Uani 1 1 d .
H3B H 0.3389 0.7694 1.1363 0.047 Uiso 1 1 d R
C5 C 0.3214(2) 0.52159(19) 0.9870(5) 0.0591(9) Uani 1 1 d .
H5A H 0.2778 0.4902 1.0477 0.071 Uiso 1 1 calc R
C6 C 0.3649(2) 0.60270(18) 1.0268(3) 0.0461(8) Uani 1 1 d .
C7 C 0.5319(3) 0.6697(2) 0.7250(3) 0.0503(8) Uani 1 1 d .
H7A H 0.6048 0.6460 0.7300 0.060 Uiso 1 1 calc R
H7B H 0.5105 0.6732 0.6288 0.060 Uiso 1 1 calc R
C8 C 0.6258(3) 0.8074(2) 0.7510(3) 0.0478(8) Uani 1 1 d .
H8A H 0.6315 0.8085 0.6512 0.057 Uiso 1 1 calc R
H8B H 0.6894 0.7777 0.7867 0.057 Uiso 1 1 calc R
C9 C 0.6252(3) 0.90038(19) 0.8045(4) 0.0489(8) Uani 1 1 d .
H9A H 0.6858 0.9316 0.7638 0.059 Uiso 1 1 calc R
H9B H 0.5589 0.9287 0.7744 0.059 Uiso 1 1 calc R
C10 C 0.6330(2) 0.90696(18) 0.9584(3) 0.0459(8) Uani 1 1 d .
H10A H 0.6950 0.8730 0.9889 0.055 Uiso 1 1 calc R
H10B H 0.6469 0.9673 0.9827 0.055 Uiso 1 1 calc R
C11 C 0.4419(2) 0.93508(18) 1.0003(3) 0.0431(6) Uani 1 1 d .
H11A H 0.4608 0.9943 1.0211 0.065 Uiso 1 1 calc R
H11B H 0.3793 0.9185 1.0533 0.065 Uiso 1 1 calc R
H11C H 0.4257 0.9299 0.9038 0.065 Uiso 1 1 calc R
C12 C 0.5616(3) 0.8861(2) 1.1853(3) 0.0481(7) Uani 1 1 d .
H12A H 0.5809 0.9464 1.2026 0.058 Uiso 1 1 calc R
H12B H 0.6253 0.8509 1.2047 0.058 Uiso 1 1 calc R
C13 C 0.4724(3) 0.8602(2) 1.2861(4) 0.0554(9) Uani 1 1 d .
H13A H 0.4949 0.8763 1.3786 0.066 Uiso 1 1 calc R
H13B H 0.4073 0.8931 1.2644 0.066 Uiso 1 1 calc R
C14 C 0.4452(3) 0.7646(2) 1.2846(3) 0.0528(8) Uani 1 1 d .
H14A H 0.5106 0.7313 1.3033 0.063 Uiso 1 1 calc R
H14B H 0.3936 0.7524 1.3577 0.063 Uiso 1 1 calc R
C15 C 0.3571(3) 0.6432(2) 1.1663(4) 0.0553(9) Uani 1 1 d .
H15A H 0.4011 0.6113 1.2321 0.066 Uiso 1 1 calc R
H15B H 0.2824 0.6433 1.1982 0.066 Uiso 1 1 calc R

loop_
_atom_site_aniso_label
_atom_site_aniso_U_11
_atom_site_aniso_U_22
_atom_site_aniso_U_33
_atom_site_aniso_U_23
_atom_site_aniso_U_13
_atom_site_aniso_U_12
Br1 0.04780(17) 0.03738(15) 0.0705(2) -0.00072(16) -0.01751(17) 0.00941(12)
Cu1 0.03319(15) 0.02387(13) 0.03873(14) -0.00210(13) 0.00180(15) -0.00063(12)
C1 0.0396(15) 0.0240(13) 0.0523(17) -0.0047(12) -0.0032(13) -0.0044(11)
C2 0.0452(18) 0.0334(15) 0.0541(18) -0.0079(14) -0.0060(15) 0.0027(13)
N1 0.0400(13) 0.0345(13) 0.0413(13) 0.0008(10) 0.0011(11) 0.0020(10)
Br2 0.04782(19) 0.0575(2) 0.0642(2) 0.01240(17) 0.01142(17) 0.00397(15)
C3 0.057(2) 0.0437(17) 0.060(2) -0.0204(16) -0.0074(17) 0.0039(16)
N2 0.0372(12) 0.0258(10) 0.0461(14) -0.0026(9) 0.0022(10) 0.0004(9)
C4 0.060(2) 0.0325(16) 0.094(3) -0.0196(18) -0.004(2) -0.0085(15)
N3 0.0442(14) 0.0301(12) 0.0423(13) -0.0020(10) 0.0084(11) -0.0023(9)
C5 0.0569(19) 0.0330(15) 0.088(3) -0.0109(18) 0.011(2) -0.0157(13)
C6 0.0443(16) 0.0299(14) 0.064(2) -0.0059(13) 0.0065(14) -0.0055(12)
C7 0.061(2) 0.0439(18) 0.0458(18) -0.0127(14) 0.0039(16) 0.0018(15)
C8 0.0449(17) 0.0479(18) 0.0505(18) -0.0022(15) 0.0177(15) 0.0021(14)
C9 0.0457(17) 0.0386(17) 0.062(2) 0.0065(15) 0.0174(16) -0.0041(14)
C10 0.0357(15) 0.0326(16) 0.069(2) -0.0007(14) 0.0053(14) -0.0021(11)
C11 0.0428(16) 0.0314(13) 0.0551(17) 0.0041(14) 0.0076(15) 0.0077(12)
C12 0.057(2) 0.0350(15) 0.0524(18) -0.0076(14) -0.0069(16) -0.0046(15)
C13 0.082(2) 0.0396(18) 0.0447(19) -0.0099(14) 0.0002(17) -0.0066(17)
C14 0.073(2) 0.0407(17) 0.0452(18) -0.0009(14) 0.0058(17) -0.0066(16)
C15 0.068(2) 0.0332(16) 0.064(2) -0.0039(15) 0.0214(18) -0.0114(15)

loop_
_atom_type_symbol
_atom_type_description
_atom_type_scat_dispersion_real
_atom_type_scat_dispersion_imag
_atom_type_scat_source
C C 0.0033 0.0016 'International Tables Vol C Tables 4.2.6.8 and 6.1.1.4'
H H 0.0000 0.0000 'International Tables Vol C Tables 4.2.6.8 and 6.1.1.4'
N N 0.0061 0.0033 'International Tables Vol C Tables 4.2.6.8 and 6.1.1.4'
Cu Cu 0.3201 1.2651 'International Tables Vol C Tables 4.2.6.8 and 6.1.1.4'
Br Br -0.2901 2.4595 'International Tables Vol C Tables 4.2.6.8 and 6.1.1.4'

loop_
_geom_angle_atom_site_label_1
_geom_angle_atom_site_label_2
_geom_angle_atom_site_label_3
_geom_angle
C1 Cu1 N3 82.53(12)
C1 Cu1 N1 81.69(12)
N3 Cu1 N1 155.78(10)
C1 Cu1 N2 169.44(11)
N3 Cu1 N2 95.17(9)
N1 Cu1 N2 96.98(10)
C1 Cu1 Br1 93.18(9)
N3 Cu1 Br1 101.94(7)
N1 Cu1 Br1 97.18(7)
N2 Cu1 Br1 97.38(7)
C6 C1 C2 125.9(3)
C6 C1 Cu1 117.1(2)
C2 C1 Cu1 117.0(2)
C1 C2 C3 116.7(3)
C1 C2 C7 114.8(3)
C3 C2 C7 128.4(3)
C8 N1 C7 109.5(2)
C8 N1 Cu1 116.9(2)
C7 N1 Cu1 112.20(19)
C4 C3 C2 119.4(3)
C12 N2 C11 109.6(2)
C12 N2 C10 106.2(2)
C11 N2 C10 108.6(2)
C12 N2 Cu1 111.35(18)
C11 N2 Cu1 108.55(17)
C10 N2 Cu1 112.54(17)
C5 C4 C3 121.8(3)
C14 N3 C15 109.0(2)
C14 N3 Cu1 115.4(2)
C15 N3 Cu1 113.36(18)
C4 C5 C6 119.5(3)
C1 C6 C5 116.7(3)
C1 C6 C15 116.7(3)
C5 C6 C15 126.3(3)
N1 C7 C2 106.6(2)
N1 C8 C9 113.2(2)
C10 C9 C8 113.7(3)
N2 C10 C9 115.2(3)
N2 C12 C13 116.0(3)
C14 C13 C12 114.1(3)
N3 C14 C13 112.7(3)
C6 C15 N3 106.3(2)

loop_
_geom_bond_atom_site_label_1
_geom_bond_atom_site_label_2
_geom_bond_distance
Br1 Cu1 2.5999(5)
Cu1 C1 1.914(3)
Cu1 N3 1.974(2)
Cu1 N1 1.974(3)
Cu1 N2 2.034(2)
C1 C6 1.359(4)
C1 C2 1.374(4)
C2 C3 1.395(4)
C2 C7 1.492(4)
N1 C8 1.473(4)
N1 C7 1.492(4)
C3 C4 1.392(5)
N2 C12 1.493(4)
N2 C11 1.493(3)
N2 C10 1.496(4)
C4 C5 1.374(6)
N3 C14 1.485(4)
N3 C15 1.513(4)
C5 C6 1.408(4)
C6 C15 1.491(5)
C8 C9 1.517(4)
C9 C10 1.499(5)
C12 C13 1.522(5)
C13 C14 1.505(4)

loop_
_geom_torsion_atom_site_label_1
_geom_torsion_atom_site_label_2
_geom_torsion_atom_site_label_3
_geom_torsion_atom_site_label_4
_geom_torsion
N3 Cu1 C1 C6 -7.4(2)
N1 Cu1 C1 C6 -168.9(3)
N2 Cu1 C1 C6 -85.4(7)
Br1 Cu1 C1 C6 94.3(2)
N3 Cu1 C1 C2 174.4(3)
N1 Cu1 C1 C2 12.8(2)
N2 Cu1 C1 C2 96.3(7)
Br1 Cu1 C1 C2 -84.0(2)
C6 C1 C2 C3 0.2(5)
Cu1 C1 C2 C3 178.3(2)
C6 C1 C2 C7 -176.7(3)
Cu1 C1 C2 C7 1.4(4)
C1 Cu1 N1 C8 -151.8(2)
N3 Cu1 N1 C8 158.4(2)
N2 Cu1 N1 C8 38.8(2)
Br1 Cu1 N1 C8 -59.6(2)
C1 Cu1 N1 C7 -24.1(2)
N3 Cu1 N1 C7 -73.9(3)
N2 Cu1 N1 C7 166.5(2)
Br1 Cu1 N1 C7 68.1(2)
C1 C2 C3 C4 -0.3(5)
C7 C2 C3 C4 176.1(3)
C1 Cu1 N2 C12 121.2(7)
N3 Cu1 N2 C12 44.2(2)
N1 Cu1 N2 C12 -156.7(2)
Br1 Cu1 N2 C12 -58.53(19)
C1 Cu1 N2 C11 0.4(7)
N3 Cu1 N2 C11 -76.49(19)
N1 Cu1 N2 C11 82.52(19)
Br1 Cu1 N2 C11 -179.26(17)
C1 Cu1 N2 C10 -119.8(7)
N3 Cu1 N2 C10 163.30(19)
N1 Cu1 N2 C10 -37.7(2)
Br1 Cu1 N2 C10 60.53(19)
C2 C3 C4 C5 -0.3(5)
C1 Cu1 N3 C14 143.5(2)
N1 Cu1 N3 C14 -166.8(2)
N2 Cu1 N3 C14 -46.9(2)
Br1 Cu1 N3 C14 51.8(2)
C1 Cu1 N3 C15 16.8(2)
N1 Cu1 N3 C15 66.5(3)
N2 Cu1 N3 C15 -173.6(2)
Br1 Cu1 N3 C15 -74.9(2)
C3 C4 C5 C6 0.9(5)
C2 C1 C6 C5 0.4(5)
Cu1 C1 C6 C5 -177.7(2)
C2 C1 C6 C15 174.1(3)
Cu1 C1 C6 C15 -4.0(4)
C4 C5 C6 C1 -0.9(5)
C4 C5 C6 C15 -174.0(3)
C8 N1 C7 C2 161.1(3)
Cu1 N1 C7 C2 29.6(3)
C1 C2 C7 N1 -20.0(4)
C3 C2 C7 N1 163.5(3)
C7 N1 C8 C9 176.0(3)
Cu1 N1 C8 C9 -55.0(3)
N1 C8 C9 C10 67.1(4)
C12 N2 C10 C9 178.1(3)
C11 N2 C10 C9 -64.2(3)
Cu1 N2 C10 C9 56.0(3)
C8 C9 C10 N2 -69.6(4)
C11 N2 C12 C13 62.1(3)
C10 N2 C12 C13 179.2(2)
Cu1 N2 C12 C13 -58.0(3)
N2 C12 C13 C14 66.2(4)
C15 N3 C14 C13 -170.9(3)
Cu1 N3 C14 C13 60.2(3)
C12 C13 C14 N3 -64.6(4)
C1 C6 C15 N3 16.5(4)
C5 C6 C15 N3 -170.4(3)
C14 N3 C15 C6 -151.8(3)
Cu1 N3 C15 C6 -21.8(3)
